data_7107154
loop_
_publ_author_name
'Andrey Khalimon'
'Philip Farha'
'Lyudmila Kuzmina'
'Georgii Nikonov'

_publ_section_title
;
 Catalytic hydroboration by an imido-hydrido complex of Mo(IV)
;
_journal_name_full Chem.Commun.
_journal_page_first 455
_journal_paper_doi 10.1039/c1cc14508h
_journal_volume 48
_journal_year 2012
_chemical_formula_sum 'C25 H41 Cl Mo N2 P2'
_chemical_formula_weight 562.93
_chemical_name_systematic
;
?
;
_space_group_IT_number 14
_symmetry_cell_setting monoclinic
_symmetry_space_group_name_Hall '-P 2ybc'
_symmetry_space_group_name_H-M 'P 1 21/c 1'
_atom_sites_solution_hydrogens geom
_atom_sites_solution_primary direct
_atom_sites_solution_secondary difmap
_audit_creation_method SHELXL-97
_cell_angle_alpha 90.00
_cell_angle_beta 110.478(3)
_cell_angle_gamma 90.00
_cell_formula_units_Z 8
_cell_length_a 22.805(4)
_cell_length_b 16.318(3)
_cell_length_c 16.590(3)
_cell_measurement_reflns_used 2739
_cell_measurement_temperature 153(2)
_cell_measurement_theta_max 21.156
_cell_measurement_theta_min 2.249
_cell_volume 5783.5(18)
_computing_structure_refinement 'SHELXL-97 (Sheldrick, 1997)'
_computing_structure_solution 'SHELXS-97 (Sheldrick, 1990)'
_diffrn_ambient_temperature 153(2)
_diffrn_measured_fraction_theta_full 0.999
_diffrn_measured_fraction_theta_max 0.999
_diffrn_measurement_device_type 'Bruker SMART-APEX-2'
_diffrn_measurement_method \w
_diffrn_radiation_monochromator graphite
_diffrn_radiation_source 'fine-focus sealed tube'
_diffrn_radiation_type MoK\a
_diffrn_radiation_wavelength 0.71073
_diffrn_reflns_av_R_equivalents 0.1520
_diffrn_reflns_av_sigmaI/netI 0.1394
_diffrn_reflns_limit_h_max 30
_diffrn_reflns_limit_h_min -30
_diffrn_reflns_limit_k_max 21
_diffrn_reflns_limit_k_min -21
_diffrn_reflns_limit_l_max 21
_diffrn_reflns_limit_l_min -21
_diffrn_reflns_number 58012
_diffrn_reflns_theta_full 28.00
_diffrn_reflns_theta_max 28.00
_diffrn_reflns_theta_min 0.95
_diffrn_standards_number 0
_exptl_absorpt_coefficient_mu 0.671
_exptl_absorpt_correction_T_max 0.9609
_exptl_absorpt_correction_T_min 0.8831
_exptl_absorpt_correction_type multi-scan
_exptl_absorpt_process_details SADABS
_exptl_crystal_colour brownish-yellow
_exptl_crystal_density_diffrn 1.293
_exptl_crystal_density_method 'not measured'
_exptl_crystal_description plate
_exptl_crystal_F_000 2352
_exptl_crystal_size_max 0.19
_exptl_crystal_size_mid 0.12
_exptl_crystal_size_min 0.04
_refine_diff_density_max 0.702
_refine_diff_density_min -0.900
_refine_diff_density_rms 0.116
_refine_ls_extinction_method none
_refine_ls_goodness_of_fit_ref 0.863
_refine_ls_hydrogen_treatment mixed
_refine_ls_matrix_type full
_refine_ls_number_parameters 559
_refine_ls_number_reflns 13937
_refine_ls_number_restraints 0
_refine_ls_restrained_S_all 0.863
_refine_ls_R_factor_all 0.1480
_refine_ls_R_factor_gt 0.0610
_refine_ls_shift/su_max 0.001
_refine_ls_shift/su_mean 0.000
_refine_ls_structure_factor_coef Fsqd
_refine_ls_weighting_details 'calc w=1/[\s^2^(Fo^2^)+(0.0585P)^2^+0.0000P] where P=(Fo^2^+2Fc^2^)/3'
_refine_ls_weighting_scheme calc
_refine_ls_wR_factor_gt 0.1109
_refine_ls_wR_factor_ref 0.1332
_reflns_number_gt 7310
_reflns_number_total 13937
_reflns_threshold_expression >2sigma(I)
_cod_data_source_file c1cc14508h.txt
_cod_data_source_block p21c
_cod_original_cell_volume 5783.4(19)
_cod_original_sg_symbol_H-M P2(1)/c
_cod_database_code 7107154

loop_
_symmetry_equiv_pos_as_xyz
'x, y, z'
'-x, y+1/2, -z+1/2'
'-x, -y, -z'
'x, -y-1/2, z-1/2'

loop_
_atom_site_label
_atom_site_type_symbol
_atom_site_fract_x
_atom_site_fract_y
_atom_site_fract_z
_atom_site_U_iso_or_equiv
_atom_site_adp_type
_atom_site_occupancy
_atom_site_symmetry_multiplicity
_atom_site_calc_flag
_atom_site_refinement_flags
Mo2 Mo 0.556969(19) -0.34785(3) 0.28920(3) 0.02084(11) Uani 1 1 d .
P3 P 0.59984(6) -0.38606(8) 0.17448(8) 0.0254(3) Uani 1 1 d .
P4 P 0.48770(6) -0.33581(9) 0.37442(9) 0.0303(3) Uani 1 1 d .
Cl2 Cl 0.54827(7) -0.49612(8) 0.30436(9) 0.0373(3) Uani 1 1 d .
N3 N 0.61860(18) -0.2939(2) 0.3638(2) 0.0220(9) Uani 1 1 d .
N4 N 0.49831(19) -0.2842(2) 0.2068(2) 0.0250(9) Uani 1 1 d .
C1A C 0.6640(2) -0.2488(3) 0.4265(3) 0.0221(11) Uani 1 1 d .
C2A C 0.7064(2) -0.2918(3) 0.4969(3) 0.0239(11) Uani 1 1 d .
C3A C 0.7524(2) -0.2481(3) 0.5585(3) 0.0303(12) Uani 1 1 d .
H3AA H 0.7815 -0.2760 0.6060 0.036 Uiso 1 1 calc R
C4A C 0.7565(2) -0.1643(3) 0.5516(3) 0.0348(13) Uani 1 1 d .
H4AA H 0.7888 -0.1350 0.5940 0.042 Uiso 1 1 calc R
C5A C 0.7138(2) -0.1220(3) 0.4834(3) 0.0282(12) Uani 1 1 d .
H5AA H 0.7175 -0.0643 0.4800 0.034 Uiso 1 1 calc R
C6A C 0.6661(2) -0.1626(3) 0.4203(3) 0.0228(10) Uani 1 1 d .
C7A C 0.6175(2) -0.1181(3) 0.3469(3) 0.0241(11) Uani 1 1 d .
H7AA H 0.5776 -0.1497 0.3320 0.029 Uiso 1 1 calc R
C8A C 0.6357(3) -0.1158(3) 0.2666(3) 0.0387(14) Uani 1 1 d .
H8AA H 0.6440 -0.1717 0.2517 0.058 Uiso 1 1 calc R
H8AB H 0.6734 -0.0823 0.2780 0.058 Uiso 1 1 calc R
H8AC H 0.6014 -0.0921 0.2187 0.058 Uiso 1 1 calc R
C9A C 0.6047(3) -0.0317(3) 0.3723(4) 0.0365(13) Uani 1 1 d .
H9AA H 0.5925 -0.0346 0.4233 0.055 Uiso 1 1 calc R
H9AB H 0.5707 -0.0069 0.3247 0.055 Uiso 1 1 calc R
H9AC H 0.6426 0.0017 0.3852 0.055 Uiso 1 1 calc R
C10A C 0.7005(3) -0.3844(3) 0.5025(3) 0.0327(13) Uani 1 1 d .
H10B H 0.6551 -0.3979 0.4756 0.039 Uiso 1 1 calc R
C11A C 0.7339(3) -0.4277(3) 0.4494(4) 0.0464(16) Uani 1 1 d .
H11D H 0.7298 -0.4872 0.4540 0.070 Uiso 1 1 calc R
H11E H 0.7783 -0.4128 0.4711 0.070 Uiso 1 1 calc R
H11F H 0.7151 -0.4111 0.3890 0.070 Uiso 1 1 calc R
C12A C 0.7222(3) -0.4170(3) 0.5946(3) 0.0451(16) Uani 1 1 d .
H12D H 0.7189 -0.4769 0.5935 0.068 Uiso 1 1 calc R
H12E H 0.6957 -0.3941 0.6245 0.068 Uiso 1 1 calc R
H12F H 0.7658 -0.4010 0.6248 0.068 Uiso 1 1 calc R
C13A C 0.4646(2) -0.2263(3) 0.1602(3) 0.0282(12) Uani 1 1 d .
H13B H 0.4778 -0.1713 0.1747 0.034 Uiso 1 1 calc R
C14A C 0.4073(2) -0.2404(3) 0.0863(3) 0.0266(11) Uani 1 1 d .
C15A C 0.3863(2) -0.3183(3) 0.0562(3) 0.0296(12) Uani 1 1 d .
H15B H 0.4075 -0.3648 0.0872 0.036 Uiso 1 1 calc R
C16A C 0.3354(2) -0.3293(3) -0.0175(4) 0.0375(13) Uani 1 1 d .
H16B H 0.3225 -0.3832 -0.0376 0.045 Uiso 1 1 calc R
C17A C 0.3028(2) -0.2628(4) -0.0627(3) 0.0375(14) Uani 1 1 d .
H17B H 0.2679 -0.2705 -0.1141 0.045 Uiso 1 1 calc R
C18A C 0.3216(2) -0.1856(3) -0.0323(3) 0.0363(13) Uani 1 1 d .
H18B H 0.2990 -0.1395 -0.0626 0.044 Uiso 1 1 calc R
C19A C 0.3729(2) -0.1737(3) 0.0415(3) 0.0289(12) Uani 1 1 d .
H19B H 0.3849 -0.1196 0.0620 0.035 Uiso 1 1 calc R
C20A C 0.6664(3) -0.4542(3) 0.1985(4) 0.0430(15) Uani 1 1 d .
H20D H 0.6771 -0.4620 0.1467 0.065 Uiso 1 1 calc R
H20E H 0.6560 -0.5072 0.2178 0.065 Uiso 1 1 calc R
H20F H 0.7023 -0.4302 0.2440 0.065 Uiso 1 1 calc R
C21A C 0.5415(3) -0.4394(4) 0.0885(3) 0.0418(15) Uani 1 1 d .
H21D H 0.5587 -0.4538 0.0439 0.063 Uiso 1 1 calc R
H21E H 0.5048 -0.4041 0.0637 0.063 Uiso 1 1 calc R
H21F H 0.5291 -0.4895 0.1110 0.063 Uiso 1 1 calc R
C22A C 0.6214(3) -0.3014(3) 0.1204(3) 0.0418(15) Uani 1 1 d .
H22D H 0.6375 -0.3225 0.0769 0.063 Uiso 1 1 calc R
H22E H 0.6539 -0.2686 0.1625 0.063 Uiso 1 1 calc R
H22F H 0.5846 -0.2671 0.0926 0.063 Uiso 1 1 calc R
C23A C 0.4723(3) -0.2314(3) 0.3970(4) 0.0438(15) Uani 1 1 d .
H23D H 0.4445 -0.2311 0.4306 0.066 Uiso 1 1 calc R
H23E H 0.4523 -0.2020 0.3427 0.066 Uiso 1 1 calc R
H23F H 0.5118 -0.2043 0.4298 0.066 Uiso 1 1 calc R
C24A C 0.5148(3) -0.3856(4) 0.4797(4) 0.0504(17) Uani 1 1 d .
H24D H 0.4839 -0.3774 0.5077 0.076 Uiso 1 1 calc R
H24E H 0.5549 -0.3618 0.5154 0.076 Uiso 1 1 calc R
H24F H 0.5201 -0.4444 0.4724 0.076 Uiso 1 1 calc R
C25A C 0.4109(3) -0.3782(4) 0.3205(4) 0.059(2) Uani 1 1 d .
H25D H 0.3855 -0.3718 0.3571 0.089 Uiso 1 1 calc R
H25E H 0.4146 -0.4365 0.3091 0.089 Uiso 1 1 calc R
H25F H 0.3908 -0.3493 0.2659 0.089 Uiso 1 1 calc R
Mo1 Mo -0.043868(19) 0.33951(3) -0.21531(3) 0.02114(11) Uani 1 1 d .
P1 P 0.02678(6) 0.33621(8) -0.06178(8) 0.0268(3) Uani 1 1 d .
P2 P -0.09036(7) 0.36319(9) -0.37295(9) 0.0337(4) Uani 1 1 d .
Cl1 Cl -0.03041(7) 0.48756(8) -0.20426(9) 0.0416(4) Uani 1 1 d .
N1 N -0.10931(18) 0.2920(2) -0.2022(2) 0.0218(9) Uani 1 1 d .
N2 N 0.01273(18) 0.2713(2) -0.2384(2) 0.0248(9) Uani 1 1 d .
C1 C -0.1591(2) 0.2483(3) -0.1939(3) 0.0228(11) Uani 1 1 d .
C2 C -0.2018(2) 0.2909(3) -0.1641(3) 0.0225(11) Uani 1 1 d .
C3 C -0.2503(2) 0.2477(3) -0.1542(3) 0.0319(13) Uani 1 1 d .
H3A H -0.2791 0.2753 -0.1339 0.038 Uiso 1 1 calc R
C4 C -0.2586(3) 0.1648(3) -0.1731(4) 0.0420(14) Uani 1 1 d .
H4A H -0.2926 0.1359 -0.1659 0.050 Uiso 1 1 calc R
C5 C -0.2168(3) 0.1249(3) -0.2024(4) 0.0392(14) Uani 1 1 d .
H5A H -0.2227 0.0681 -0.2155 0.047 Uiso 1 1 calc R
C6 C -0.1669(2) 0.1644(3) -0.2133(3) 0.0281(11) Uani 1 1 d .
C7 C -0.1214(3) 0.1181(3) -0.2457(3) 0.0335(13) Uani 1 1 d .
H7A H -0.0991 0.1598 -0.2684 0.040 Uiso 1 1 calc R
C8 C -0.0728(3) 0.0743(4) -0.1733(4) 0.064(2) Uani 1 1 d .
H8A H -0.0523 0.1133 -0.1271 0.095 Uiso 1 1 calc R
H8B H -0.0415 0.0500 -0.1943 0.095 Uiso 1 1 calc R
H8C H -0.0928 0.0309 -0.1512 0.095 Uiso 1 1 calc R
C9 C -0.1539(3) 0.0593(4) -0.3194(4) 0.0548(18) Uani 1 1 d .
H9A H -0.1225 0.0310 -0.3370 0.082 Uiso 1 1 calc R
H9B H -0.1821 0.0903 -0.3683 0.082 Uiso 1 1 calc R
H9C H -0.1781 0.0190 -0.3003 0.082 Uiso 1 1 calc R
C10 C -0.1932(2) 0.3819(3) -0.1455(3) 0.0249(11) Uani 1 1 d .
H10A H -0.1472 0.3933 -0.1242 0.030 Uiso 1 1 calc R
C11 C -0.2226(3) 0.4294(3) -0.2297(4) 0.0484(16) Uani 1 1 d .
H11A H -0.2178 0.4884 -0.2180 0.073 Uiso 1 1 calc R
H11B H -0.2672 0.4159 -0.2549 0.073 Uiso 1 1 calc R
H11C H -0.2017 0.4144 -0.2701 0.073 Uiso 1 1 calc R
C12 C -0.2183(3) 0.4121(3) -0.0779(4) 0.0482(16) Uani 1 1 d .
H12A H -0.2118 0.4714 -0.0706 0.072 Uiso 1 1 calc R
H12B H -0.1963 0.3845 -0.0232 0.072 Uiso 1 1 calc R
H12C H -0.2632 0.4001 -0.0960 0.072 Uiso 1 1 calc R
C13 C 0.0472(2) 0.2160(3) -0.2535(3) 0.0249(11) Uani 1 1 d .
H13A H 0.0352 0.1603 -0.2528 0.030 Uiso 1 1 calc R
C14 C 0.1048(2) 0.2339(3) -0.2720(3) 0.0234(11) Uani 1 1 d .
C15 C 0.1246(2) 0.3134(3) -0.2771(3) 0.0255(11) Uani 1 1 d .
H15A H 0.1020 0.3580 -0.2653 0.031 Uiso 1 1 calc R
C16 C 0.1764(2) 0.3287(3) -0.2992(3) 0.0325(12) Uani 1 1 d .
H16A H 0.1890 0.3836 -0.3027 0.039 Uiso 1 1 calc R
C17 C 0.2102(2) 0.2655(3) -0.3160(3) 0.0328(13) Uani 1 1 d .
H17A H 0.2457 0.2766 -0.3317 0.039 Uiso 1 1 calc R
C18 C 0.1922(2) 0.1855(3) -0.3101(3) 0.0336(13) Uani 1 1 d .
H18A H 0.2156 0.1413 -0.3208 0.040 Uiso 1 1 calc R
C19 C 0.1394(2) 0.1699(3) -0.2884(3) 0.0267(11) Uani 1 1 d .
H19A H 0.1269 0.1148 -0.2847 0.032 Uiso 1 1 calc R
C20 C -0.0128(3) 0.3566(4) 0.0132(4) 0.0530(18) Uani 1 1 d .
H20A H 0.0175 0.3548 0.0721 0.080 Uiso 1 1 calc R
H20B H -0.0452 0.3150 0.0065 0.080 Uiso 1 1 calc R
H20C H -0.0322 0.4110 0.0017 0.080 Uiso 1 1 calc R
C21 C 0.0671(3) 0.2402(3) -0.0261(3) 0.0433(15) Uani 1 1 d .
H21A H 0.0938 0.2447 0.0345 0.065 Uiso 1 1 calc R
H21B H 0.0930 0.2275 -0.0608 0.065 Uiso 1 1 calc R
H21C H 0.0364 0.1964 -0.0328 0.065 Uiso 1 1 calc R
C22 C 0.0904(3) 0.4093(4) -0.0311(4) 0.0547(18) Uani 1 1 d .
H22A H 0.1149 0.4030 0.0302 0.082 Uiso 1 1 calc R
H22B H 0.0734 0.4650 -0.0419 0.082 Uiso 1 1 calc R
H22C H 0.1173 0.3995 -0.0650 0.082 Uiso 1 1 calc R
C23 C -0.0320(3) 0.3783(4) -0.4220(4) 0.0543(18) Uani 1 1 d .
H23A H -0.0526 0.3872 -0.4839 0.081 Uiso 1 1 calc R
H23B H -0.0052 0.3296 -0.4124 0.081 Uiso 1 1 calc R
H23C H -0.0064 0.4262 -0.3962 0.081 Uiso 1 1 calc R
C24 C -0.1333(3) 0.2756(4) -0.4306(4) 0.065(2) Uani 1 1 d .
H24A H -0.1509 0.2883 -0.4922 0.097 Uiso 1 1 calc R
H24B H -0.1672 0.2623 -0.4093 0.097 Uiso 1 1 calc R
H24C H -0.1050 0.2285 -0.4216 0.097 Uiso 1 1 calc R
C25 C -0.1427(4) 0.4474(5) -0.4152(4) 0.085(3) Uani 1 1 d .
H25A H -0.1570 0.4466 -0.4782 0.128 Uiso 1 1 calc R
H25B H -0.1209 0.4991 -0.3939 0.128 Uiso 1 1 calc R
H25C H -0.1789 0.4426 -0.3966 0.128 Uiso 1 1 calc R

loop_
_atom_site_aniso_label
_atom_site_aniso_U_11
_atom_site_aniso_U_22
_atom_site_aniso_U_33
_atom_site_aniso_U_23
_atom_site_aniso_U_13
_atom_site_aniso_U_12
Mo2 0.0239(2) 0.0201(2) 0.0192(2) -0.00052(18) 0.00840(18) -0.00024(19)
P3 0.0273(7) 0.0274(7) 0.0231(7) -0.0033(6) 0.0107(6) 0.0002(6)
P4 0.0335(8) 0.0338(8) 0.0297(7) -0.0066(6) 0.0186(6) -0.0053(7)
Cl2 0.0519(9) 0.0220(7) 0.0395(8) 0.0013(6) 0.0176(7) -0.0031(6)
N3 0.029(2) 0.021(2) 0.020(2) 0.0038(17) 0.0153(19) 0.0043(18)
N4 0.029(2) 0.027(2) 0.019(2) -0.0009(18) 0.0091(19) 0.0002(19)
C1A 0.024(3) 0.024(3) 0.021(3) -0.005(2) 0.012(2) -0.001(2)
C2A 0.020(3) 0.029(3) 0.024(3) 0.001(2) 0.010(2) 0.006(2)
C3A 0.030(3) 0.039(3) 0.020(3) 0.004(2) 0.006(2) 0.003(3)
C4A 0.028(3) 0.045(3) 0.028(3) -0.002(3) 0.007(2) -0.011(3)
C5A 0.029(3) 0.024(3) 0.032(3) 0.004(2) 0.011(2) -0.002(2)
C6A 0.023(2) 0.023(3) 0.025(2) 0.003(2) 0.012(2) 0.000(2)
C7A 0.021(3) 0.024(3) 0.028(3) 0.001(2) 0.010(2) -0.004(2)
C8A 0.050(4) 0.039(3) 0.028(3) 0.008(3) 0.014(3) 0.012(3)
C9A 0.045(3) 0.028(3) 0.040(3) 0.000(2) 0.020(3) 0.006(3)
C10A 0.038(3) 0.028(3) 0.030(3) 0.004(2) 0.009(3) 0.007(3)
C11A 0.064(4) 0.037(3) 0.039(4) 0.002(3) 0.019(3) 0.019(3)
C12A 0.072(4) 0.034(3) 0.031(3) 0.009(3) 0.021(3) 0.011(3)
C13A 0.029(3) 0.028(3) 0.029(3) -0.005(2) 0.013(2) 0.003(2)
C14A 0.024(3) 0.030(3) 0.028(3) 0.003(2) 0.012(2) 0.001(2)
C15A 0.028(3) 0.032(3) 0.033(3) 0.004(2) 0.018(3) 0.004(2)
C16A 0.033(3) 0.040(3) 0.042(3) -0.008(3) 0.016(3) -0.009(3)
C17A 0.021(3) 0.062(4) 0.026(3) 0.000(3) 0.004(2) -0.005(3)
C18A 0.031(3) 0.044(3) 0.035(3) 0.010(3) 0.012(3) 0.004(3)
C19A 0.033(3) 0.028(3) 0.029(3) -0.001(2) 0.015(2) 0.003(2)
C20A 0.049(4) 0.041(3) 0.044(4) -0.001(3) 0.023(3) 0.013(3)
C21A 0.041(3) 0.060(4) 0.027(3) -0.016(3) 0.014(3) -0.009(3)
C22A 0.052(4) 0.054(4) 0.033(3) 0.007(3) 0.031(3) 0.003(3)
C23A 0.060(4) 0.044(4) 0.037(3) -0.005(3) 0.029(3) 0.006(3)
C24A 0.072(5) 0.050(4) 0.044(4) 0.008(3) 0.038(4) -0.002(3)
C25A 0.037(4) 0.082(5) 0.071(5) -0.040(4) 0.035(4) -0.026(3)
Mo1 0.0247(2) 0.0203(2) 0.0226(2) 0.00104(18) 0.01344(18) 0.00257(19)
P1 0.0306(7) 0.0274(7) 0.0254(7) -0.0005(6) 0.0134(6) -0.0034(6)
P2 0.0309(8) 0.0476(9) 0.0236(7) 0.0054(6) 0.0107(6) 0.0098(7)
Cl1 0.0559(9) 0.0204(7) 0.0506(9) 0.0048(6) 0.0214(8) 0.0019(6)
N1 0.024(2) 0.023(2) 0.019(2) -0.0046(17) 0.0087(18) 0.0018(18)
N2 0.029(2) 0.026(2) 0.020(2) -0.0023(17) 0.0097(19) 0.0026(18)
C1 0.021(3) 0.029(3) 0.017(2) 0.000(2) 0.006(2) 0.001(2)
C2 0.023(3) 0.027(3) 0.019(3) -0.002(2) 0.009(2) 0.003(2)
C3 0.033(3) 0.036(3) 0.034(3) -0.003(2) 0.020(3) 0.001(3)
C4 0.042(3) 0.038(3) 0.055(4) -0.006(3) 0.028(3) -0.013(3)
C5 0.055(4) 0.021(3) 0.049(4) -0.009(3) 0.027(3) -0.009(3)
C6 0.033(3) 0.020(3) 0.030(3) 0.000(2) 0.010(2) -0.002(2)
C7 0.043(3) 0.025(3) 0.042(3) -0.004(2) 0.027(3) 0.001(2)
C8 0.059(5) 0.087(5) 0.052(4) -0.002(4) 0.029(4) 0.031(4)
C9 0.066(5) 0.055(4) 0.051(4) -0.014(3) 0.030(4) -0.002(3)
C10 0.026(3) 0.025(3) 0.025(3) -0.001(2) 0.010(2) 0.002(2)
C11 0.065(4) 0.034(3) 0.045(4) 0.010(3) 0.017(3) 0.006(3)
C12 0.068(4) 0.032(3) 0.056(4) -0.007(3) 0.037(4) 0.008(3)
C13 0.028(3) 0.021(3) 0.027(3) 0.000(2) 0.010(2) 0.001(2)
C14 0.025(3) 0.027(3) 0.018(3) 0.002(2) 0.007(2) 0.008(2)
C15 0.026(3) 0.026(3) 0.025(3) -0.003(2) 0.010(2) 0.004(2)
C16 0.033(3) 0.028(3) 0.035(3) 0.001(2) 0.011(3) -0.007(2)
C17 0.021(3) 0.050(4) 0.034(3) 0.000(3) 0.018(2) 0.001(2)
C18 0.030(3) 0.038(3) 0.033(3) -0.002(2) 0.011(3) 0.007(2)
C19 0.028(3) 0.027(3) 0.026(3) 0.001(2) 0.010(2) -0.003(2)
C20 0.048(4) 0.085(5) 0.028(3) -0.009(3) 0.015(3) 0.009(4)
C21 0.060(4) 0.036(3) 0.028(3) 0.009(3) 0.008(3) 0.009(3)
C22 0.041(4) 0.061(4) 0.045(4) 0.010(3) -0.005(3) -0.017(3)
C23 0.050(4) 0.083(5) 0.033(4) 0.015(3) 0.018(3) 0.003(4)
C24 0.050(4) 0.099(6) 0.036(4) -0.014(4) 0.004(3) -0.016(4)
C25 0.108(7) 0.103(6) 0.050(5) 0.041(4) 0.033(5) 0.078(5)

loop_
_atom_type_symbol
_atom_type_description
_atom_type_scat_dispersion_real
_atom_type_scat_dispersion_imag
_atom_type_scat_source
C C 0.0033 0.0016 'International Tables Vol C Tables 4.2.6.8 and 6.1.1.4'
H H 0.0000 0.0000 'International Tables Vol C Tables 4.2.6.8 and 6.1.1.4'
N N 0.0061 0.0033 'International Tables Vol C Tables 4.2.6.8 and 6.1.1.4'
P P 0.1023 0.0942 'International Tables Vol C Tables 4.2.6.8 and 6.1.1.4'
Cl Cl 0.1484 0.1585 'International Tables Vol C Tables 4.2.6.8 and 6.1.1.4'
Mo Mo -1.6832 0.6857 'International Tables Vol C Tables 4.2.6.8 and 6.1.1.4'

loop_
_geom_angle_atom_site_label_1
_geom_angle_atom_site_label_2
_geom_angle_atom_site_label_3
_geom_angle
N3 Mo2 N4 115.59(17)
N3 Mo2 Cl2 119.89(13)
N4 Mo2 Cl2 124.36(13)
N3 Mo2 P4 94.09(12)
N4 Mo2 P4 86.35(12)
Cl2 Mo2 P4 85.92(5)
N3 Mo2 P3 103.43(12)
N4 Mo2 P3 87.27(12)
Cl2 Mo2 P3 84.21(5)
P4 Mo2 P3 162.43(5)
C21A P3 C22A 103.4(3)
C21A P3 C20A 102.0(3)
C22A P3 C20A 103.0(3)
C21A P3 Mo2 110.24(18)
C22A P3 Mo2 115.69(19)
C20A P3 Mo2 120.42(19)
C25A P4 C23A 103.9(3)
C25A P4 C24A 104.4(3)
C23A P4 C24A 104.3(3)
C25A P4 Mo2 113.0(2)
C23A P4 Mo2 113.79(19)
C24A P4 Mo2 116.2(2)
C1A N3 Mo2 175.0(3)
C13A N4 Mo2 166.9(4)
N3 C1A C6A 120.5(4)
N3 C1A C2A 118.0(4)
C6A C1A C2A 121.6(4)
C3A C2A C1A 118.6(4)
C3A C2A C10A 121.8(5)
C1A C2A C10A 119.6(4)
C2A C3A C4A 120.4(5)
C3A C4A C5A 120.7(5)
C6A C5A C4A 121.3(5)
C5A C6A C1A 117.3(4)
C5A C6A C7A 122.6(4)
C1A C6A C7A 120.2(4)
C6A C7A C9A 112.2(4)
C6A C7A C8A 111.5(4)
C9A C7A C8A 110.8(4)
C12A C10A C11A 111.4(4)
C12A C10A C2A 113.7(4)
C11A C10A C2A 110.7(4)
N4 C13A C14A 123.8(5)
C15A C14A C19A 117.7(5)
C15A C14A C13A 122.7(5)
C19A C14A C13A 119.6(5)
C16A C15A C14A 121.3(5)
C15A C16A C17A 120.5(5)
C18A C17A C16A 118.9(5)
C17A C18A C19A 121.1(5)
C18A C19A C14A 120.4(5)
N1 Mo1 N2 116.45(17)
N1 Mo1 Cl1 121.14(13)
N2 Mo1 Cl1 122.42(13)
N1 Mo1 P2 97.51(13)
N2 Mo1 P2 86.99(12)
Cl1 Mo1 P2 85.47(5)
N1 Mo1 P1 97.86(12)
N2 Mo1 P1 87.12(12)
Cl1 Mo1 P1 85.70(5)
P2 Mo1 P1 164.60(5)
C20 P1 C21 104.7(3)
C20 P1 C22 103.3(3)
C21 P1 C22 102.3(3)
C20 P1 Mo1 113.6(2)
C21 P1 Mo1 115.20(19)
C22 P1 Mo1 116.2(2)
C25 P2 C23 102.4(3)
C25 P2 C24 103.6(4)
C23 P2 C24 102.6(3)
C25 P2 Mo1 120.7(2)
C23 P2 Mo1 112.7(2)
C24 P2 Mo1 112.8(2)
C1 N1 Mo1 175.0(3)
C13 N2 Mo1 172.3(4)
N1 C1 C6 121.4(4)
N1 C1 C2 117.9(4)
C6 C1 C2 120.7(4)
C3 C2 C1 118.2(4)
C3 C2 C10 122.2(4)
C1 C2 C10 119.6(4)
C2 C3 C4 121.7(5)
C5 C4 C3 119.1(5)
C4 C5 C6 122.2(5)
C5 C6 C1 118.2(5)
C5 C6 C7 120.7(5)
C1 C6 C7 121.2(4)
C8 C7 C9 111.0(5)
C8 C7 C6 110.9(5)
C9 C7 C6 113.2(5)
C2 C10 C12 114.5(4)
C2 C10 C11 109.1(4)
C12 C10 C11 110.6(4)
N2 C13 C14 123.7(4)
C15 C14 C19 118.1(4)
C15 C14 C13 121.9(4)
C19 C14 C13 119.9(4)
C16 C15 C14 120.9(5)
C17 C16 C15 120.9(5)
C16 C17 C18 119.4(5)
C17 C18 C19 119.8(5)
C14 C19 C18 120.8(5)

loop_
_geom_bond_atom_site_label_1
_geom_bond_atom_site_label_2
_geom_bond_distance
Mo2 N3 1.751(4)
Mo2 N4 1.859(4)
Mo2 Cl2 2.4477(14)
Mo2 P4 2.4690(14)
Mo2 P3 2.5036(14)
P3 C21A 1.799(5)
P3 C22A 1.807(5)
P3 C20A 1.810(5)
P4 C25A 1.803(6)
P4 C23A 1.805(5)
P4 C24A 1.827(6)
N3 C1A 1.393(6)
N4 C13A 1.291(6)
C1A C6A 1.412(6)
C1A C2A 1.414(6)
C2A C3A 1.380(7)
C2A C10A 1.523(7)
C3A C4A 1.379(7)
C4A C5A 1.389(7)
C5A C6A 1.387(7)
C6A C7A 1.514(6)
C7A C9A 1.528(7)
C7A C8A 1.528(7)
C10A C12A 1.528(7)
C10A C11A 1.524(7)
C13A C14A 1.464(7)
C14A C15A 1.388(7)
C14A C19A 1.395(7)
C15A C16A 1.372(7)
C16A C17A 1.379(8)
C17A C18A 1.370(7)
C18A C19A 1.380(7)
Mo1 N1 1.761(4)
Mo1 N2 1.843(4)
Mo1 Cl1 2.4341(14)
Mo1 P2 2.4846(15)
Mo1 P1 2.4929(14)
P1 C20 1.804(5)
P1 C21 1.808(5)
P1 C22 1.809(6)
P2 C25 1.794(6)
P2 C23 1.803(6)
P2 C24 1.806(6)
N1 C1 1.387(6)
N2 C13 1.279(6)
C1 C6 1.403(6)
C1 C2 1.419(6)
C2 C3 1.369(7)
C2 C10 1.515(6)
C3 C4 1.388(7)
C4 C5 1.374(7)
C5 C6 1.376(7)
C6 C7 1.525(7)
C7 C8 1.500(8)
C7 C9 1.527(7)
C10 C12 1.511(7)
C10 C11 1.532(7)
C13 C14 1.477(6)
C14 C15 1.387(6)
C14 C19 1.392(6)
C15 C16 1.378(7)
C16 C17 1.374(7)
C17 C18 1.382(7)
C18 C19 1.396(7)
